data_4082971
loop_
_publ_author_name
'Lake, Benjamin R. M.'
'Willans, Charlotte E.'

_publ_section_title
;
 Remarkable Stability of Copper(II)--N-Heterocyclic Carbene Complexes Void
 of an Anionic Tether
;
_journal_issue 8
_journal_name_full Organometallics
_journal_page_first 2027
_journal_paper_doi 10.1021/om500178e
_journal_volume 33
_journal_year 2014
_chemical_formula_moiety '2(C12 H14 N3), 2(Br), H2 O'
_chemical_formula_sum 'C12 H15 Br N3 O0.5'
_chemical_formula_weight 289.18
_chemical_name_systematic
; 
 ? 
;
_space_group_IT_number 2
_symmetry_cell_setting triclinic
_symmetry_space_group_name_Hall '-P 1'
_symmetry_space_group_name_H-M 'P -1'
_atom_sites_solution_hydrogens geom
_atom_sites_solution_primary direct
_atom_sites_solution_secondary difmap
_audit_creation_method SHELXL-97
_cell_angle_alpha 103.232(6)
_cell_angle_beta 98.132(5)
_cell_angle_gamma 99.232(5)
_cell_formula_units_Z 4
_cell_length_a 5.1607(3)
_cell_length_b 14.5382(10)
_cell_length_c 18.2175(13)
_cell_measurement_reflns_used 7578
_cell_measurement_temperature 100(2)
_cell_measurement_theta_max 28.9900
_cell_measurement_theta_min 2.0980
_cell_volume 1290.51(16)
_computing_cell_refinement
;
CrysAlisPro, Agilent Technologies,
Version 1.171.36.28e (release 10-06-2013 CrysAlis171 .NET)
(compiled Jun 10 2013,11:58:50)
;
_computing_data_collection
;
CrysAlisPro, Agilent Technologies,
Version 1.171.36.28e (release 10-06-2013 CrysAlis171 .NET)
(compiled Jun 10 2013,11:58:50)
;
_computing_data_reduction
;
CrysAlisPro, Agilent Technologies,
Version 1.171.36.28e (release 10-06-2013 CrysAlis171 .NET)
(compiled Jun 10 2013,11:58:50)
;
_computing_molecular_graphics 'ORTEP-III Version 1.08 (Farrugia, 2005)'
_computing_publication_material
;
enCIFer: A program for viewing, editing and visualising CIFs.
F. H. Allen, O. Johnson, G. P. Shields, B. R. Smith, M. Towler,
J. Applied Cryst., 37, 331-334, 2004
;
_computing_structure_refinement
;
SHELXS-97 (Sheldrick, G. M.    Acta Cryst. (2008). A64, 112)
XSeed (L.J.Barbour, J.Supramol. Chem., 2003, 1, 189.)
;
_computing_structure_solution
;
SHELXS-97 (Sheldrick, G. M.    Acta Cryst. (2008). A64, 112)
XSeed (L.J.Barbour, J.Supramol. Chem., 2003, 1, 189.)
;
_diffrn_ambient_temperature 100(2)
_diffrn_detector_area_resol_mean 5.3095
_diffrn_measured_fraction_theta_full 1.000
_diffrn_measured_fraction_theta_max 1.000
_diffrn_measurement_device_type 'SuperNova, Dual, Cu at zero, Atlas'
_diffrn_measurement_method '\w scans'
_diffrn_radiation_monochromator mirror
_diffrn_radiation_source 'SuperNova (Mo) X-ray Source'
_diffrn_radiation_type 'Mo K\a'
_diffrn_radiation_wavelength 0.7107
_diffrn_reflns_av_R_equivalents 0.0720
_diffrn_reflns_av_sigmaI/netI 0.0635
_diffrn_reflns_limit_h_max 6
_diffrn_reflns_limit_h_min -6
_diffrn_reflns_limit_k_max 18
_diffrn_reflns_limit_k_min -18
_diffrn_reflns_limit_l_max 22
_diffrn_reflns_limit_l_min -22
_diffrn_reflns_number 20313
_diffrn_reflns_theta_full 26.37
_diffrn_reflns_theta_max 26.37
_diffrn_reflns_theta_min 1.47
_diffrn_standards_decay_% 0
_diffrn_standards_interval_count 0
_diffrn_standards_interval_time 0
_diffrn_standards_number 0
_exptl_absorpt_coefficient_mu 3.168
_exptl_absorpt_correction_T_max 1.00000
_exptl_absorpt_correction_T_min 0.55863
_exptl_absorpt_correction_type multi-scan
_exptl_absorpt_process_details
;
CrysAlisPro, Agilent Technologies,
Version 1.171.36.28e (release 10-06-2013 CrysAlis171 .NET)
(compiled Jun 10 2013,11:58:50)
Empirical absorption correction using spherical harmonics,
 implemented in SCALE3 ABSPACK scaling algorithm.
;
_exptl_crystal_colour colourless
_exptl_crystal_density_diffrn 1.488
_exptl_crystal_density_method 'not measured'
_exptl_crystal_description plate
_exptl_crystal_F_000 588
_exptl_crystal_size_max 0.22
_exptl_crystal_size_mid 0.10
_exptl_crystal_size_min 0.03
_refine_diff_density_max 0.673
_refine_diff_density_min -0.648
_refine_diff_density_rms 0.092
_refine_ls_extinction_method none
_refine_ls_goodness_of_fit_ref 1.056
_refine_ls_hydrogen_treatment mixed
_refine_ls_matrix_type full
_refine_ls_number_parameters 308
_refine_ls_number_reflns 5293
_refine_ls_number_restraints 0
_refine_ls_restrained_S_all 1.056
_refine_ls_R_factor_all 0.0485
_refine_ls_R_factor_gt 0.0354
_refine_ls_shift/su_max 0.002
_refine_ls_shift/su_mean 0.000
_refine_ls_structure_factor_coef Fsqd
_refine_ls_weighting_details 'calc w=1/[\s^2^(Fo^2^)+(0.0240P)^2^+0.0000P] where P=(Fo^2^+2Fc^2^)/3'
_refine_ls_weighting_scheme calc
_refine_ls_wR_factor_gt 0.0727
_refine_ls_wR_factor_ref 0.0801
_reflns_number_gt 4332
_reflns_number_total 5293
_reflns_threshold_expression >2sigma(I)
_cod_data_source_file om500178e_si_002.cif
_cod_data_source_block Ligand1c
_cod_depositor_comments 'Adding full bibliography for 4082971--4082988.cif.'
_cod_original_cell_volume 1290.51(15)
_cod_database_code 4082971

loop_
_symmetry_equiv_pos_as_xyz
'x, y, z'
'-x, -y, -z'

loop_
_atom_site_label
_atom_site_type_symbol
_atom_site_fract_x
_atom_site_fract_y
_atom_site_fract_z
_atom_site_U_iso_or_equiv
_atom_site_adp_type
_atom_site_occupancy
_atom_site_symmetry_multiplicity
_atom_site_calc_flag
_atom_site_refinement_flags
Br1 Br 0.82393(5) 0.75149(2) 0.746969(16) 0.01922(9) Uani 1 1 d .
Br2 Br 0.51142(5) 0.27129(2) 0.721716(17) 0.02535(10) Uani 1 1 d .
O1 O 1.0337(5) 1.22059(18) 0.81342(14) 0.0364(6) Uani 1 1 d .
N1 N 1.1162(4) 0.53020(16) 0.70675(13) 0.0169(5) Uani 1 1 d .
N2 N 1.0130(4) 0.58167(16) 0.60644(12) 0.0138(5) Uani 1 1 d .
N3 N 0.8124(4) 0.61148(16) 0.49499(13) 0.0168(5) Uani 1 1 d .
N4 N 1.3464(4) 0.97323(16) 0.78925(13) 0.0167(5) Uani 1 1 d .
N5 N 1.3184(4) 0.92022(16) 0.88997(12) 0.0142(5) Uani 1 1 d .
N6 N 1.2231(4) 0.88881(17) 1.00307(13) 0.0191(5) Uani 1 1 d .
C1 C 1.0144(6) 0.4777(2) 0.87758(18) 0.0309(8) Uani 1 1 d .
H1A H 1.0504 0.4145 0.8641 0.037 Uiso 1 1 calc R
H1B H 0.9143 0.4945 0.9168 0.037 Uiso 1 1 calc R
C2 C 1.1027(5) 0.5416(2) 0.84213(16) 0.0226(7) Uani 1 1 d .
H2 H 1.0644 0.6043 0.8565 0.027 Uiso 1 1 calc R
C3 C 1.2615(5) 0.5202(2) 0.77982(16) 0.0228(7) Uani 1 1 d .
H3A H 1.4368 0.5653 0.7945 0.027 Uiso 1 1 calc R
H3B H 1.2941 0.4538 0.7730 0.027 Uiso 1 1 calc R
C4 C 1.2012(5) 0.5923(2) 0.66844(15) 0.0153(6) Uani 1 1 d .
H4 H 1.3671 0.6368 0.6823 0.018 Uiso 1 1 calc R
C5 C 0.8627(5) 0.4790(2) 0.67007(16) 0.0181(6) Uani 1 1 d .
H5 H 0.7549 0.4306 0.6860 0.022 Uiso 1 1 calc R
C6 C 0.7991(5) 0.5111(2) 0.60761(16) 0.0172(6) Uani 1 1 d .
H6 H 0.6374 0.4894 0.5710 0.021 Uiso 1 1 calc R
C7 C 1.0272(5) 0.63676(19) 0.55057(15) 0.0141(6) Uani 1 1 d .
C8 C 1.2468(5) 0.7076(2) 0.55692(16) 0.0171(6) Uani 1 1 d .
H8 H 1.3924 0.7219 0.5987 0.021 Uiso 1 1 calc R
C9 C 1.2497(5) 0.7577(2) 0.50032(16) 0.0166(6) Uani 1 1 d .
C10 C 1.0291(5) 0.7325(2) 0.44078(17) 0.0204(7) Uani 1 1 d .
H10 H 1.0233 0.7642 0.4006 0.024 Uiso 1 1 calc R
C11 C 0.8193(5) 0.6608(2) 0.44108(17) 0.0203(6) Uani 1 1 d .
H11 H 0.6696 0.6453 0.4004 0.024 Uiso 1 1 calc R
C12 C 1.4788(5) 0.8376(2) 0.50393(17) 0.0236(7) Uani 1 1 d .
H12A H 1.5255 0.8312 0.4530 0.035 Uiso 1 1 calc R
H12B H 1.6333 0.8338 0.5404 0.035 Uiso 1 1 calc R
H12C H 1.4271 0.9000 0.5208 0.035 Uiso 1 1 calc R
C13 C 1.0831(6) 1.0203(2) 0.61872(19) 0.0312(8) Uani 1 1 d .
H13A H 1.1858 1.0839 0.6302 0.037 Uiso 1 1 calc R
H13B H 0.9240 1.0016 0.5811 0.037 Uiso 1 1 calc R
C14 C 1.1607(6) 0.9587(2) 0.65477(17) 0.0234(7) Uani 1 1 d .
H14 H 1.0552 0.8955 0.6425 0.028 Uiso 1 1 calc R
C15 C 1.4104(6) 0.9837(2) 0.71496(16) 0.0227(7) Uani 1 1 d .
H15A H 1.5337 0.9406 0.6987 0.027 Uiso 1 1 calc R
H15B H 1.5014 1.0509 0.7206 0.027 Uiso 1 1 calc R
C16 C 1.4230(5) 0.9105(2) 0.82608(16) 0.0174(6) Uani 1 1 d .
H16 H 1.5332 0.8662 0.8099 0.021 Uiso 1 1 calc R
C17 C 1.1820(5) 1.0237(2) 0.82945(17) 0.0198(6) Uani 1 1 d .
H17 H 1.0973 1.0721 0.8153 0.024 Uiso 1 1 calc R
C18 C 1.1656(5) 0.9910(2) 0.89248(16) 0.0173(6) Uani 1 1 d .
H18 H 1.0678 1.0124 0.9313 0.021 Uiso 1 1 calc R
C19 C 1.3513(5) 0.86528(19) 0.94534(16) 0.0151(6) Uani 1 1 d .
C20 C 1.5041(5) 0.7948(2) 0.93662(16) 0.0173(6) Uani 1 1 d .
H20 H 1.5919 0.7821 0.8940 0.021 Uiso 1 1 calc R
C21 C 1.5255(5) 0.7431(2) 0.99184(16) 0.0191(6) Uani 1 1 d .
C22 C 1.3925(5) 0.7668(2) 1.05309(16) 0.0207(7) Uani 1 1 d .
H22 H 1.4019 0.7335 1.0923 0.025 Uiso 1 1 calc R
C23 C 1.2474(5) 0.8390(2) 1.05602(17) 0.0219(7) Uani 1 1 d .
H23 H 1.1592 0.8542 1.0983 0.026 Uiso 1 1 calc R
C24 C 1.6842(6) 0.6645(2) 0.98605(18) 0.0253(7) Uani 1 1 d .
H24A H 1.5621 0.6017 0.9729 0.038 Uiso 1 1 calc R
H24B H 1.8021 0.6736 1.0354 0.038 Uiso 1 1 calc R
H24C H 1.7918 0.6670 0.9461 0.038 Uiso 1 1 calc R
H1 H 0.883(6) 1.222(2) 0.7808(18) 0.030(9) Uiso 1 1 d .
H3 H 1.153(7) 1.234(3) 0.786(2) 0.038(11) Uiso 1 1 d .

loop_
_atom_site_aniso_label
_atom_site_aniso_U_11
_atom_site_aniso_U_22
_atom_site_aniso_U_33
_atom_site_aniso_U_23
_atom_site_aniso_U_13
_atom_site_aniso_U_12
Br1 0.01455(15) 0.01443(16) 0.02470(17) -0.00211(12) 0.00349(11) 0.00192(11)
Br2 0.02114(17) 0.02672(19) 0.02760(19) 0.01307(14) 0.00018(12) -0.00191(13)
O1 0.0361(14) 0.0500(17) 0.0425(15) 0.0327(13) 0.0188(13) 0.0242(12)
N1 0.0151(11) 0.0160(13) 0.0180(13) 0.0021(10) 0.0013(9) 0.0035(10)
N2 0.0113(11) 0.0107(12) 0.0174(13) 0.0002(10) 0.0019(9) 0.0021(9)
N3 0.0133(12) 0.0148(13) 0.0205(13) 0.0021(10) 0.0020(10) 0.0018(10)
N4 0.0175(12) 0.0147(13) 0.0175(13) 0.0032(10) 0.0034(9) 0.0031(10)
N5 0.0116(11) 0.0139(12) 0.0151(12) 0.0005(10) 0.0015(9) 0.0021(9)
N6 0.0178(12) 0.0169(13) 0.0217(14) 0.0027(11) 0.0049(10) 0.0030(10)
C1 0.0400(19) 0.0279(19) 0.0275(18) 0.0091(15) 0.0068(14) 0.0110(15)
C2 0.0264(16) 0.0172(16) 0.0207(17) 0.0020(13) -0.0022(12) 0.0041(13)
C3 0.0198(15) 0.0225(17) 0.0253(17) 0.0067(13) -0.0022(12) 0.0062(13)
C4 0.0128(13) 0.0129(15) 0.0199(16) 0.0030(12) 0.0036(11) 0.0028(11)
C5 0.0150(14) 0.0162(15) 0.0202(16) 0.0009(12) 0.0036(11) -0.0006(12)
C6 0.0140(14) 0.0146(15) 0.0178(16) -0.0016(12) 0.0020(11) -0.0030(12)
C7 0.0157(14) 0.0101(14) 0.0181(15) 0.0024(11) 0.0068(11) 0.0058(11)
C8 0.0151(14) 0.0159(15) 0.0180(15) -0.0008(12) 0.0048(11) 0.0022(12)
C9 0.0179(14) 0.0109(14) 0.0203(16) 0.0000(12) 0.0078(11) 0.0030(11)
C10 0.0234(15) 0.0158(16) 0.0241(17) 0.0059(13) 0.0057(12) 0.0076(13)
C11 0.0176(14) 0.0187(16) 0.0224(16) 0.0035(13) 0.0000(12) 0.0030(12)
C12 0.0243(16) 0.0178(16) 0.0278(18) 0.0054(13) 0.0065(13) 0.0012(13)
C13 0.0312(18) 0.0241(18) 0.0333(19) 0.0065(15) 0.0020(14) -0.0041(14)
C14 0.0300(16) 0.0160(16) 0.0209(17) -0.0002(13) 0.0063(13) 0.0010(13)
C15 0.0266(16) 0.0229(17) 0.0224(17) 0.0086(13) 0.0113(13) 0.0064(13)
C16 0.0127(13) 0.0133(15) 0.0246(16) 0.0020(12) 0.0026(11) 0.0027(11)
C17 0.0195(14) 0.0150(15) 0.0245(17) 0.0022(13) 0.0044(12) 0.0064(12)
C18 0.0141(13) 0.0157(15) 0.0203(16) -0.0007(12) 0.0018(11) 0.0064(12)
C19 0.0134(13) 0.0104(14) 0.0186(15) 0.0016(12) 0.0002(11) -0.0008(11)
C20 0.0144(13) 0.0187(16) 0.0174(15) 0.0013(12) 0.0024(11) 0.0050(12)
C21 0.0158(14) 0.0129(15) 0.0232(17) -0.0007(12) -0.0025(12) 0.0003(12)
C22 0.0197(15) 0.0216(17) 0.0201(16) 0.0064(13) 0.0022(12) 0.0017(12)
C23 0.0214(15) 0.0234(17) 0.0230(17) 0.0070(13) 0.0082(12) 0.0055(13)
C24 0.0252(16) 0.0231(17) 0.0270(18) 0.0038(14) 0.0005(13) 0.0107(13)

loop_
_atom_type_symbol
_atom_type_description
_atom_type_scat_dispersion_real
_atom_type_scat_dispersion_imag
_atom_type_scat_source
C C 0.0033 0.0016 'International Tables Vol C Tables 4.2.6.8 and 6.1.1.4'
H H 0.0000 0.0000 'International Tables Vol C Tables 4.2.6.8 and 6.1.1.4'
N N 0.0061 0.0033 'International Tables Vol C Tables 4.2.6.8 and 6.1.1.4'
Br Br -0.2901 2.4595 'International Tables Vol C Tables 4.2.6.8 and 6.1.1.4'
O O 0.0106 0.0060 'International Tables Vol C Tables 4.2.6.8 and 6.1.1.4'

loop_
_geom_angle_atom_site_label_1
_geom_angle_atom_site_label_2
_geom_angle_atom_site_label_3
_geom_angle
H1 O1 H3 99(3)
C4 N1 C5 109.3(2)
C4 N1 C3 125.5(2)
C5 N1 C3 125.1(2)
C4 N2 C6 108.2(2)
C4 N2 C7 125.7(2)
C6 N2 C7 126.1(2)
C7 N3 C11 115.0(2)
C16 N4 C17 109.2(2)
C16 N4 C15 125.7(2)
C17 N4 C15 125.0(2)
C16 N5 C18 108.5(2)
C16 N5 C19 126.0(2)
C18 N5 C19 125.5(2)
C19 N6 C23 115.7(3)
C2 C1 H1A 120.0
C2 C1 H1B 120.0
H1A C1 H1B 120.0
C1 C2 C3 122.9(3)
C1 C2 H2 118.5
C3 C2 H2 118.5
N1 C3 C2 110.4(2)
N1 C3 H3A 109.6
C2 C3 H3A 109.6
N1 C3 H3B 109.6
C2 C3 H3B 109.6
H3A C3 H3B 108.1
N1 C4 N2 108.3(2)
N1 C4 H4 125.8
N2 C4 H4 125.8
C6 C5 N1 106.7(2)
C6 C5 H5 126.6
N1 C5 H5 126.6
C5 C6 N2 107.4(2)
C5 C6 H6 126.3
N2 C6 H6 126.3
N3 C7 C8 125.9(3)
N3 C7 N2 113.2(2)
C8 C7 N2 120.9(2)
C7 C8 C9 118.1(3)
C7 C8 H8 121.0
C9 C8 H8 121.0
C8 C9 C10 117.6(3)
C8 C9 C12 121.4(3)
C10 C9 C12 121.0(3)
C11 C10 C9 119.0(3)
C11 C10 H10 120.5
C9 C10 H10 120.5
N3 C11 C10 124.4(3)
N3 C11 H11 117.8
C10 C11 H11 117.8
C9 C12 H12A 109.5
C9 C12 H12B 109.5
H12A C12 H12B 109.5
C9 C12 H12C 109.5
H12A C12 H12C 109.5
H12B C12 H12C 109.5
C14 C13 H13A 120.0
C14 C13 H13B 120.0
H13A C13 H13B 120.0
C13 C14 C15 122.7(3)
C13 C14 H14 118.6
C15 C14 H14 118.6
N4 C15 C14 110.8(2)
N4 C15 H15A 109.5
C14 C15 H15A 109.5
N4 C15 H15B 109.5
C14 C15 H15B 109.5
H15A C15 H15B 108.1
N4 C16 N5 108.3(2)
N4 C16 H16 125.8
N5 C16 H16 125.8
C18 C17 N4 106.9(3)
C18 C17 H17 126.6
N4 C17 H17 126.6
C17 C18 N5 107.2(2)
C17 C18 H18 126.4
N5 C18 H18 126.4
N6 C19 C20 125.3(3)
N6 C19 N5 113.7(2)
C20 C19 N5 121.0(3)
C19 C20 C21 118.2(3)
C19 C20 H20 120.9
C21 C20 H20 120.9
C20 C21 C22 117.4(3)
C20 C21 C24 121.5(3)
C22 C21 C24 121.1(3)
C23 C22 C21 119.3(3)
C23 C22 H22 120.3
C21 C22 H22 120.3
N6 C23 C22 124.1(3)
N6 C23 H23 118.0
C22 C23 H23 118.0
C21 C24 H24A 109.5
C21 C24 H24B 109.5
H24A C24 H24B 109.5
C21 C24 H24C 109.5
H24A C24 H24C 109.5
H24B C24 H24C 109.5

loop_
_geom_bond_atom_site_label_1
_geom_bond_atom_site_label_2
_geom_bond_distance
O1 H1 0.92(3)
O1 H3 0.87(4)
N1 C4 1.320(4)
N1 C5 1.388(3)
N1 C3 1.482(4)
N2 C4 1.343(3)
N2 C6 1.388(3)
N2 C7 1.435(3)
N3 C7 1.331(3)
N3 C11 1.343(4)
N4 C16 1.326(4)
N4 C17 1.387(3)
N4 C15 1.472(4)
N5 C16 1.339(3)
N5 C18 1.391(3)
N5 C19 1.431(4)
N6 C19 1.329(3)
N6 C23 1.336(4)
C1 C2 1.307(4)
C1 H1A 0.9500
C1 H1B 0.9500
C2 C3 1.497(4)
C2 H2 0.9500
C3 H3A 0.9900
C3 H3B 0.9900
C4 H4 0.9500
C5 C6 1.344(4)
C5 H5 0.9500
C6 H6 0.9500
C7 C8 1.376(4)
C8 C9 1.393(4)
C8 H8 0.9500
C9 C10 1.393(4)
C9 C12 1.501(4)
C10 C11 1.379(4)
C10 H10 0.9500
C11 H11 0.9500
C12 H12A 0.9800
C12 H12B 0.9800
C12 H12C 0.9800
C13 C14 1.306(4)
C13 H13A 0.9500
C13 H13B 0.9500
C14 C15 1.504(4)
C14 H14 0.9500
C15 H15A 0.9900
C15 H15B 0.9900
C16 H16 0.9500
C17 C18 1.348(4)
C17 H17 0.9500
C18 H18 0.9500
C19 C20 1.385(4)
C20 C21 1.389(4)
C20 H20 0.9500
C21 C22 1.397(4)
C21 C24 1.502(4)
C22 C23 1.380(4)
C22 H22 0.9500
C23 H23 0.9500
C24 H24A 0.9800
C24 H24B 0.9800
C24 H24C 0.9800
